data_2021971
loop_
_publ_author_name
'Bibi, Memoona'
'Choudhary, M. Iqbal'
'Yousuf, Sammer'

_publ_section_title
;
 Crystal structure and Hirshfeld surface analysis of the methanol solvate
 of sclareol, a labdane-type diterpenoid
;
_journal_coeditor_code HB7890
_journal_issue 3
_journal_name_full 'Acta Crystallographica Section E Crystallographic Communications'
_journal_page_first 294
_journal_paper_doi 10.1107/S2056989020001474
_journal_volume 76
_journal_year 2020
_chemical_absolute_configuration rm
_chemical_formula_iupac 'C20 H36 O2, C H4 O'
_chemical_formula_moiety 'C20 H36 O2, C H4 O'
_chemical_formula_sum 'C21 H40 O3'
_chemical_formula_weight 340.53
_chemical_name_common
;
Sclareol methanol monosolvate
;
_chemical_name_systematic
'(3<i>S</i>)-4-[(<i>S</i>)-3-Hydroxy-3-methylpent-4-en-1-yl]-3,4a,8,8-tetramethyldecahydronaphthalen-3-ol methanol monosolvate'
_space_group_crystal_system triclinic
_space_group_IT_number 1
_space_group_name_Hall 'P 1'
_space_group_name_H-M_alt 'P 1'
_atom_sites_solution_hydrogens mixed
_atom_sites_solution_primary dual
_audit_creation_method SHELXL-2016/6
_cell_angle_alpha 84.302(2)
_cell_angle_beta 80.846(2)
_cell_angle_gamma 80.909(2)
_cell_formula_units_Z 2
_cell_length_a 6.1728(3)
_cell_length_b 12.3721(6)
_cell_length_c 13.6788(7)
_cell_measurement_reflns_used 9050
_cell_measurement_temperature 100(2)
_cell_measurement_theta_max 68.29
_cell_measurement_theta_min 7.75
_cell_volume 1015.45(9)
_computing_cell_refinement
;
SAINT (Bruker, 2012)
;
_computing_data_collection
;
APEX2 (Bruker, 2012)
;
_computing_data_reduction
;
SAINT (Bruker, 2012)
;
_computing_molecular_graphics
;
SHELXTL (Sheldrick, 2015)
;
_computing_publication_material
;
SHELXTL (Sheldrick, 2015b)
;
_computing_structure_refinement
;
<i>SHELXL2016/6</i> (Sheldrick, 2015b)
;
_computing_structure_solution
;
<i>SHELXT2014/5</i> (Sheldrick, 2015a)
;
_diffrn_ambient_temperature 100(2)
_diffrn_measured_fraction_theta_full 0.991
_diffrn_measured_fraction_theta_max 0.991
_diffrn_measurement_device_type 'Bruker APEXII CCD'
_diffrn_measurement_method '\f and \w scans'
_diffrn_radiation_type CuK\a
_diffrn_radiation_wavelength 1.54178
_diffrn_reflns_av_R_equivalents 0.0280
_diffrn_reflns_av_unetI/netI 0.0262
_diffrn_reflns_limit_h_max 7
_diffrn_reflns_limit_h_min -7
_diffrn_reflns_limit_k_max 14
_diffrn_reflns_limit_k_min -14
_diffrn_reflns_limit_l_max 16
_diffrn_reflns_limit_l_min -16
_diffrn_reflns_number 28545
_diffrn_reflns_theta_full 67.679
_diffrn_reflns_theta_max 68.220
_diffrn_reflns_theta_min 5.078
_exptl_absorpt_coefficient_mu 0.556
_exptl_absorpt_correction_type none
_exptl_crystal_colour colourless
_exptl_crystal_density_diffrn 1.110
_exptl_crystal_description block
_exptl_crystal_F_000 378
_exptl_crystal_size_max 0.380
_exptl_crystal_size_mid 0.230
_exptl_crystal_size_min 0.130
_refine_diff_density_max 0.495
_refine_diff_density_min -0.207
_refine_ls_abs_structure_Flack 0.16(18)
_refine_ls_extinction_method none
_refine_ls_goodness_of_fit_ref 1.014
_refine_ls_hydrogen_treatment mixed
_refine_ls_matrix_type full
_refine_ls_number_parameters 464
_refine_ls_number_reflns 7074
_refine_ls_number_restraints 3
_refine_ls_restrained_S_all 1.014
_refine_ls_R_factor_all 0.0375
_refine_ls_R_factor_gt 0.0373
_refine_ls_shift/su_max 0.002
_refine_ls_shift/su_mean 0.000
_refine_ls_structure_factor_coef Fsqd
_refine_ls_weighting_details 'w=1/[\s^2^(Fo^2^)+(0.0810P)^2^+0.2189P] where P=(Fo^2^+2Fc^2^)/3'
_refine_ls_weighting_scheme calc
_refine_ls_wR_factor_gt 0.1100
_refine_ls_wR_factor_ref 0.1102
_reflns_number_gt 7020
_reflns_number_total 7074
_reflns_threshold_expression 'I > 2\s(I)'
_cod_data_source_file hb7890sup1.cif
_cod_data_source_block I
_cod_database_code 2021971
_shelx_space_group_comment
;
The symmetry employed for this shelxl refinement is uniquely defined
by the following loop, which should always be used as a source of
symmetry information in preference to the above space-group names.
They are only intended as comments.
;
_shelx_estimated_absorpt_t_min 0.816
_shelx_estimated_absorpt_t_max 0.931

loop_
_space_group_symop_operation_xyz
'x, y, z'

loop_
_atom_site_type_symbol
_atom_site_label
_atom_site_fract_x
_atom_site_fract_y
_atom_site_fract_z
_atom_site_U_iso_or_equiv
_atom_site_adp_type
_atom_site_calc_flag
_atom_site_occupancy
O O1 0.4784(3) 0.64520(15) 0.53573(12) 0.0254(4) Uani d 1
O O2 0.5887(3) 0.29578(14) 0.62956(12) 0.0168(3) Uani d 1
O O3 0.5603(4) 0.08465(17) 0.59341(16) 0.0356(5) Uani d 1
C C1 0.3517(4) 0.6326(2) 0.89758(17) 0.0193(5) Uani d 1
H H1A 0.318778 0.556226 0.910076 0.023 Uiso calc 1
H H1B 0.514599 0.629395 0.881628 0.023 Uiso calc 1
C C2 0.2703(4) 0.6926(2) 0.99203(17) 0.0229(5) Uani d 1
H H2A 0.109176 0.691275 1.011361 0.027 Uiso calc 1
H H2B 0.346927 0.654494 1.046815 0.027 Uiso calc 1
C C3 0.3150(4) 0.8116(2) 0.97588(18) 0.0242(5) Uani d 1
H H3A 0.477316 0.812019 0.963476 0.029 Uiso calc 1
H H3B 0.255830 0.848734 1.037476 0.029 Uiso calc 1
C C4 0.2117(4) 0.8776(2) 0.88881(17) 0.0197(5) Uani d 1
C C5 0.2829(4) 0.81065(18) 0.79513(16) 0.0165(5) Uani d 1
H H5A 0.447652 0.807518 0.780592 0.020 Uiso calc 1
C C6 0.1973(4) 0.86853(19) 0.70123(17) 0.0204(5) Uani d 1
H H6A 0.036728 0.865182 0.706101 0.025 Uiso calc 1
H H6B 0.217951 0.946753 0.695765 0.025 Uiso calc 1
C C7 0.3208(4) 0.8145(2) 0.60876(17) 0.0217(5) Uani d 1
H H7A 0.258907 0.852136 0.549816 0.026 Uiso calc 1
H H7B 0.478688 0.824544 0.601016 0.026 Uiso calc 1
C C8 0.3068(4) 0.69224(19) 0.61166(16) 0.0195(5) Uani d 1
C C9 0.3730(4) 0.63500(18) 0.71134(16) 0.0153(4) Uani d 1
H H9A 0.529908 0.647146 0.709885 0.018 Uiso calc 1
C C10 0.2437(4) 0.68813(18) 0.80690(16) 0.0152(5) Uani d 1
C C11 0.3847(4) 0.50884(18) 0.71485(17) 0.0165(5) Uani d 1
H H11A 0.282256 0.483913 0.772988 0.020 Uiso calc 1
H H11B 0.335633 0.489148 0.654297 0.020 Uiso calc 1
C C12 0.6188(4) 0.45017(19) 0.72185(16) 0.0167(5) Uani d 1
H H12A 0.662724 0.467844 0.784280 0.020 Uiso calc 1
H H12B 0.720954 0.480076 0.666145 0.020 Uiso calc 1
C C13 0.6511(4) 0.32450(19) 0.71953(16) 0.0168(5) Uani d 1
C C14 0.8933(4) 0.2823(2) 0.7242(2) 0.0250(5) Uani d 1
H H14A 0.945773 0.286512 0.785170 0.030 Uiso calc 1
C C15 1.0374(5) 0.2403(2) 0.6516(2) 0.0323(6) Uani d 1
H H15A 0.992358 0.234497 0.589297 0.039 Uiso calc 1
H H15B 1.186820 0.215822 0.661295 0.039 Uiso calc 1
C C16 0.5052(4) 0.2701(2) 0.80480(17) 0.0230(5) Uani d 1
H H16A 0.348826 0.293799 0.797924 0.035 Uiso calc 1
H H16B 0.533900 0.291423 0.868129 0.035 Uiso calc 1
H H16C 0.539068 0.190152 0.803125 0.035 Uiso calc 1
C C17 0.0848(5) 0.6728(2) 0.58652(19) 0.0266(5) Uani d 1
H H17A 0.073983 0.698494 0.517120 0.040 Uiso calc 1
H H17B -0.036062 0.713207 0.629984 0.040 Uiso calc 1
H H17C 0.073936 0.594183 0.596300 0.040 Uiso calc 1
C C18 -0.0400(4) 0.9065(2) 0.91730(19) 0.0261(5) Uani d 1
H H18A -0.071381 0.952806 0.973438 0.039 Uiso calc 1
H H18B -0.105549 0.838908 0.936158 0.039 Uiso calc 1
H H18C -0.103815 0.946206 0.860520 0.039 Uiso calc 1
C C19 0.3108(5) 0.9856(2) 0.86890(19) 0.0273(6) Uani d 1
H H19A 0.231711 1.034786 0.821354 0.041 Uiso calc 1
H H19B 0.468106 0.970019 0.841426 0.041 Uiso calc 1
H H19C 0.295743 1.020728 0.931237 0.041 Uiso calc 1
C C20 -0.0030(4) 0.6716(2) 0.82343(17) 0.0195(5) Uani d 1
H H20A -0.016327 0.601057 0.799861 0.029 Uiso calc 1
H H20B -0.088050 0.731123 0.786519 0.029 Uiso calc 1
H H20C -0.061023 0.672312 0.894385 0.029 Uiso calc 1
C C21 0.7310(5) 0.0149(2) 0.6296(2) 0.0316(6) Uani d 1
H H21A 0.787444 0.050837 0.679071 0.047 Uiso calc 1
H H21B 0.850572 -0.003342 0.574925 0.047 Uiso calc 1
H H21C 0.676596 -0.052475 0.660616 0.047 Uiso calc 1
H H1 0.527(7) 0.698(4) 0.496(3) 0.047 Uiso d 1
H H2 0.620(7) 0.344(4) 0.587(3) 0.047 Uiso d 1
H H3 0.593(7) 0.150(4) 0.598(3) 0.047 Uiso d 1
O O1' 0.6603(3) 0.44467(15) 0.46767(12) 0.0212(4) Uani d 1
O O2' 0.5847(3) 0.80229(15) 0.37901(13) 0.0233(4) Uani d 1
O O3' 0.4431(4) 0.02360(15) 0.42307(15) 0.0315(4) Uani d 1
C C1' 0.8272(4) 0.4748(2) 0.10293(16) 0.0178(5) Uani d 1
H H1'C 0.746711 0.549193 0.089278 0.021 Uiso calc 1
H H1'D 0.969576 0.483180 0.123917 0.021 Uiso calc 1
C C2' 0.8752(4) 0.4148(2) 0.00713(17) 0.0225(5) Uani d 1
H H2'C 0.733849 0.411160 -0.017075 0.027 Uiso calc 1
H H2'D 0.967042 0.456366 -0.044670 0.027 Uiso calc 1
C C3' 0.9966(4) 0.2986(2) 0.02478(17) 0.0221(5) Uani d 1
H H3'C 1.144075 0.303261 0.042423 0.027 Uiso calc 1
H H3'D 1.020401 0.261636 -0.037815 0.027 Uiso calc 1
C C4' 0.8720(4) 0.2281(2) 0.10727(16) 0.0175(5) Uani d 1
C C5' 0.8070(4) 0.29321(19) 0.20155(15) 0.0156(5) Uani d 1
H H5'B 0.951868 0.300536 0.222311 0.019 Uiso calc 1
C C6' 0.6868(4) 0.23040(19) 0.29028(16) 0.0188(5) Uani d 1
H H6'C 0.760689 0.153434 0.295796 0.023 Uiso calc 1
H H6'D 0.531744 0.229759 0.280080 0.023 Uiso calc 1
C C7' 0.6883(4) 0.28425(19) 0.38620(16) 0.0195(5) Uani d 1
H H7'C 0.605665 0.243516 0.442155 0.023 Uiso calc 1
H H7'D 0.843335 0.278028 0.398973 0.023 Uiso calc 1
C C8' 0.5866(4) 0.40447(19) 0.38362(15) 0.0173(5) Uani d 1
C C9' 0.6913(4) 0.46712(18) 0.28773(16) 0.0153(5) Uani d 1
H H9'B 0.852132 0.460276 0.294146 0.018 Uiso calc 1
C C10' 0.6878(4) 0.41355(19) 0.18894(15) 0.0149(5) Uani d 1
C C11' 0.6089(4) 0.59222(19) 0.28424(16) 0.0171(5) Uani d 1
H H11C 0.542379 0.615174 0.222839 0.021 Uiso calc 1
H H11D 0.492239 0.608286 0.341618 0.021 Uiso calc 1
C C12' 0.7963(4) 0.65792(19) 0.28669(18) 0.0203(5) Uani d 1
H H12C 0.908418 0.643263 0.227409 0.024 Uiso calc 1
H H12D 0.868165 0.630119 0.345828 0.024 Uiso calc 1
C C13' 0.7316(4) 0.78318(19) 0.28935(17) 0.0198(5) Uani d 1
C C14' 0.9418(5) 0.8313(2) 0.2854(2) 0.0339(6) Uani d 1
H H14B 1.040294 0.829002 0.224462 0.041 Uiso calc 1
C C15' 1.0016(6) 0.8753(3) 0.3560(3) 0.0428(7) Uani d 1
H H15C 0.908853 0.879598 0.418333 0.051 Uiso calc 1
H H15D 1.138537 0.903498 0.345856 0.051 Uiso calc 1
C C16' 0.6126(5) 0.8343(2) 0.2011(2) 0.0326(6) Uani d 1
H H16D 0.479166 0.800358 0.201777 0.049 Uiso calc 1
H H16E 0.712266 0.821499 0.138778 0.049 Uiso calc 1
H H16F 0.570633 0.913410 0.206831 0.049 Uiso calc 1
C C17' 0.3332(4) 0.4173(2) 0.40188(17) 0.0229(5) Uani d 1
H H17D 0.283551 0.386445 0.469007 0.034 Uiso calc 1
H H17E 0.281417 0.378218 0.353152 0.034 Uiso calc 1
H H17F 0.272408 0.495291 0.395170 0.034 Uiso calc 1
C C18' 1.0347(4) 0.1241(2) 0.13027(18) 0.0242(5) Uani d 1
H H18D 1.096705 0.089449 0.068545 0.036 Uiso calc 1
H H18E 0.955905 0.072601 0.176329 0.036 Uiso calc 1
H H18F 1.154937 0.144153 0.160549 0.036 Uiso calc 1
C C19' 0.6731(4) 0.1913(2) 0.07099(18) 0.0236(5) Uani d 1
H H19D 0.576523 0.255871 0.047117 0.035 Uiso calc 1
H H19E 0.589350 0.151320 0.125986 0.035 Uiso calc 1
H H19F 0.726912 0.143175 0.016803 0.035 Uiso calc 1
C C20' 0.4479(4) 0.4233(2) 0.16401(17) 0.0190(5) Uani d 1
H H20D 0.360754 0.491371 0.187734 0.028 Uiso calc 1
H H20E 0.378987 0.360391 0.196612 0.028 Uiso calc 1
H H20F 0.452926 0.424146 0.091969 0.028 Uiso calc 1
C C21' 0.2414(5) 0.0939(3) 0.4111(2) 0.0349(6) Uani d 1
H H21D 0.118965 0.066723 0.456538 0.052 Uiso calc 1
H H21E 0.213118 0.094828 0.342464 0.052 Uiso calc 1
H H21F 0.253422 0.168387 0.425907 0.052 Uiso calc 1
H H1' 0.586(7) 0.507(4) 0.488(3) 0.052 Uiso d 1
H H2' 0.564(7) 0.862(4) 0.391(3) 0.052 Uiso d 1
H H3' 0.514(7) 0.038(4) 0.472(3) 0.052 Uiso d 1

loop_
_atom_site_aniso_label
_atom_site_aniso_U_11
_atom_site_aniso_U_22
_atom_site_aniso_U_33
_atom_site_aniso_U_12
_atom_site_aniso_U_13
_atom_site_aniso_U_23
O1 0.0414(10) 0.0174(9) 0.0142(8) -0.0050(8) 0.0070(7) -0.0023(7)
O2 0.0235(8) 0.0160(8) 0.0129(7) -0.0058(6) -0.0050(6) -0.0015(6)
O3 0.0511(12) 0.0199(10) 0.0393(11) -0.0047(9) -0.0177(9) -0.0021(8)
C1 0.0202(11) 0.0184(12) 0.0194(11) -0.0038(9) -0.0013(9) -0.0024(9)
C2 0.0288(12) 0.0249(14) 0.0149(11) -0.0047(10) -0.0032(9) -0.0002(9)
C3 0.0304(13) 0.0267(14) 0.0166(11) -0.0072(10) 0.0002(9) -0.0074(9)
C4 0.0237(12) 0.0162(12) 0.0183(11) -0.0054(9) 0.0045(9) -0.0047(9)
C5 0.0170(10) 0.0150(12) 0.0170(11) -0.0036(9) 0.0021(8) -0.0041(9)
C6 0.0277(12) 0.0134(11) 0.0185(11) -0.0026(9) 0.0016(9) -0.0011(9)
C7 0.0321(13) 0.0165(12) 0.0150(10) -0.0047(10) 0.0014(9) 0.0000(8)
C8 0.0280(12) 0.0151(12) 0.0146(10) -0.0040(9) 0.0007(9) -0.0026(8)
C9 0.0163(10) 0.0135(11) 0.0162(11) -0.0042(8) -0.0002(8) -0.0021(8)
C10 0.0160(10) 0.0150(12) 0.0141(10) -0.0040(9) 0.0009(8) -0.0009(8)
C11 0.0197(11) 0.0129(12) 0.0175(10) -0.0055(9) -0.0008(8) -0.0016(8)
C12 0.0181(11) 0.0169(12) 0.0165(10) -0.0055(9) -0.0032(8) -0.0032(8)
C13 0.0208(11) 0.0186(12) 0.0127(10) -0.0033(9) -0.0058(8) -0.0035(8)
C14 0.0249(12) 0.0241(13) 0.0284(12) -0.0012(10) -0.0124(10) -0.0036(10)
C15 0.0232(12) 0.0369(16) 0.0384(15) -0.0015(11) -0.0074(11) -0.0102(12)
C16 0.0341(13) 0.0200(12) 0.0158(11) -0.0074(10) -0.0037(9) 0.0004(9)
C17 0.0359(14) 0.0229(14) 0.0224(12) -0.0025(11) -0.0118(10) 0.0001(10)
C18 0.0260(12) 0.0245(13) 0.0254(12) -0.0019(10) 0.0056(10) -0.0075(10)
C19 0.0369(14) 0.0220(13) 0.0238(12) -0.0124(11) 0.0061(10) -0.0094(10)
C20 0.0186(11) 0.0190(12) 0.0209(11) -0.0044(9) -0.0004(8) -0.0021(9)
C21 0.0343(14) 0.0283(15) 0.0334(14) -0.0091(12) -0.0052(11) -0.0009(11)
O1' 0.0340(9) 0.0178(9) 0.0120(7) -0.0034(7) -0.0026(6) -0.0038(6)
O2' 0.0325(10) 0.0171(9) 0.0199(8) -0.0084(7) 0.0044(7) -0.0043(7)
O3' 0.0474(12) 0.0188(10) 0.0290(10) -0.0037(8) -0.0078(9) -0.0034(7)
C1' 0.0219(11) 0.0194(12) 0.0127(10) -0.0077(9) -0.0011(8) 0.0017(8)
C2' 0.0290(12) 0.0247(13) 0.0133(10) -0.0086(10) 0.0013(9) 0.0012(9)
C3' 0.0279(12) 0.0261(14) 0.0119(10) -0.0066(10) 0.0025(9) -0.0029(9)
C4' 0.0222(11) 0.0189(12) 0.0113(10) -0.0049(9) 0.0003(8) -0.0025(8)
C5' 0.0198(11) 0.0185(12) 0.0097(10) -0.0058(9) -0.0019(8) -0.0020(8)
C6' 0.0277(12) 0.0146(12) 0.0142(10) -0.0062(9) 0.0001(9) -0.0023(8)
C7' 0.0316(13) 0.0161(12) 0.0109(10) -0.0060(10) -0.0007(9) -0.0008(8)
C8' 0.0235(11) 0.0190(12) 0.0100(10) -0.0072(9) 0.0008(8) -0.0031(8)
C9' 0.0180(10) 0.0158(12) 0.0121(10) -0.0042(9) -0.0010(8) -0.0009(8)
C10' 0.0167(10) 0.0177(12) 0.0117(10) -0.0070(9) -0.0012(8) -0.0016(8)
C11' 0.0219(11) 0.0162(12) 0.0130(10) -0.0039(9) -0.0001(8) -0.0022(8)
C12' 0.0200(11) 0.0162(12) 0.0242(12) -0.0058(9) 0.0005(9) -0.0010(9)
C13' 0.0236(11) 0.0172(12) 0.0178(11) -0.0076(9) 0.0029(9) 0.0002(8)
C14' 0.0295(14) 0.0215(14) 0.0508(18) -0.0123(11) 0.0013(12) -0.0012(12)
C15' 0.0358(15) 0.0369(18) 0.060(2) -0.0106(13) -0.0124(14) -0.0064(14)
C16' 0.0524(17) 0.0225(14) 0.0240(13) -0.0079(12) -0.0074(12) 0.0005(10)
C17' 0.0238(12) 0.0243(13) 0.0194(11) -0.0081(10) 0.0059(9) -0.0030(9)
C18' 0.0302(13) 0.0223(13) 0.0184(11) 0.0011(10) -0.0011(9) -0.0053(9)
C19' 0.0327(13) 0.0238(13) 0.0173(11) -0.0101(11) -0.0038(10) -0.0057(9)
C20' 0.0189(11) 0.0206(12) 0.0187(10) -0.0053(9) -0.0035(8) -0.0026(8)
C21' 0.0336(14) 0.0345(17) 0.0362(15) -0.0092(12) -0.0007(12) -0.0013(12)

loop_
_atom_type_symbol
_atom_type_description
_atom_type_scat_dispersion_real
_atom_type_scat_dispersion_imag
_atom_type_scat_source
C C 0.0181 0.0091 'International Tables Vol C Tables 4.2.6.8 and 6.1.1.4'
H H 0.0000 0.0000 'International Tables Vol C Tables 4.2.6.8 and 6.1.1.4'
O O 0.0492 0.0322 'International Tables Vol C Tables 4.2.6.8 and 6.1.1.4'

loop_
_geom_angle_atom_site_label_1
_geom_angle_atom_site_label_2
_geom_angle_atom_site_label_3
_geom_angle
C8 O1 H1 109(3)
C13 O2 H2 106(3)
C21 O3 H3 104(3)
C2 C1 C10 113.11(19)
C2 C1 H1A 109.0
C10 C1 H1A 109.0
C2 C1 H1B 109.0
C10 C1 H1B 109.0
H1A C1 H1B 107.8
C3 C2 C1 110.86(19)
C3 C2 H2A 109.5
C1 C2 H2A 109.5
C3 C2 H2B 109.5
C1 C2 H2B 109.5
H2A C2 H2B 108.1
C2 C3 C4 113.9(2)
C2 C3 H3A 108.8
C4 C3 H3A 108.8
C2 C3 H3B 108.8
C4 C3 H3B 108.8
H3A C3 H3B 107.7
C18 C4 C19 107.9(2)
C18 C4 C3 110.5(2)
C19 C4 C3 107.2(2)
C18 C4 C5 114.3(2)
C19 C4 C5 108.63(18)
C3 C4 C5 108.15(19)
C6 C5 C10 110.12(18)
C6 C5 C4 113.92(19)
C10 C5 C4 117.09(17)
C6 C5 H5A 104.8
C10 C5 H5A 104.8
C4 C5 H5A 104.8
C7 C6 C5 110.79(19)
C7 C6 H6A 109.5
C5 C6 H6A 109.5
C7 C6 H6B 109.5
C5 C6 H6B 109.5
H6A C6 H6B 108.1
C8 C7 C6 113.62(18)
C8 C7 H7A 108.8
C6 C7 H7A 108.8
C8 C7 H7B 108.8
C6 C7 H7B 108.8
H7A C7 H7B 107.7
O1 C8 C17 107.19(19)
O1 C8 C7 107.78(18)
C17 C8 C7 111.3(2)
O1 C8 C9 104.60(18)
C17 C8 C9 116.24(19)
C7 C8 C9 109.14(19)
C11 C9 C8 111.82(18)
C11 C9 C10 114.56(18)
C8 C9 C10 115.04(18)
C11 C9 H9A 104.7
C8 C9 H9A 104.7
C10 C9 H9A 104.7
C20 C10 C1 108.67(17)
C20 C10 C5 114.51(18)
C1 C10 C5 107.27(17)
C20 C10 C9 111.51(18)
C1 C10 C9 108.40(18)
C5 C10 C9 106.25(16)
C12 C11 C9 111.66(18)
C12 C11 H11A 109.3
C9 C11 H11A 109.3
C12 C11 H11B 109.3
C9 C11 H11B 109.3
H11A C11 H11B 107.9
C11 C12 C13 115.76(18)
C11 C12 H12A 108.3
C13 C12 H12A 108.3
C11 C12 H12B 108.3
C13 C12 H12B 108.3
H12A C12 H12B 107.4
O2 C13 C14 110.35(19)
O2 C13 C16 106.17(17)
C14 C13 C16 110.3(2)
O2 C13 C12 109.85(17)
C14 C13 C12 107.79(19)
C16 C13 C12 112.37(19)
C15 C14 C13 125.8(2)
C15 C14 H14A 117.1
C13 C14 H14A 117.1
C14 C15 H15A 120.0
C14 C15 H15B 120.0
H15A C15 H15B 120.0
C13 C16 H16A 109.5
C13 C16 H16B 109.5
H16A C16 H16B 109.5
C13 C16 H16C 109.5
H16A C16 H16C 109.5
H16B C16 H16C 109.5
C8 C17 H17A 109.5
C8 C17 H17B 109.5
H17A C17 H17B 109.5
C8 C17 H17C 109.5
H17A C17 H17C 109.5
H17B C17 H17C 109.5
C4 C18 H18A 109.5
C4 C18 H18B 109.5
H18A C18 H18B 109.5
C4 C18 H18C 109.5
H18A C18 H18C 109.5
H18B C18 H18C 109.5
C4 C19 H19A 109.5
C4 C19 H19B 109.5
H19A C19 H19B 109.5
C4 C19 H19C 109.5
H19A C19 H19C 109.5
H19B C19 H19C 109.5
C10 C20 H20A 109.5
C10 C20 H20B 109.5
H20A C20 H20B 109.5
C10 C20 H20C 109.5
H20A C20 H20C 109.5
H20B C20 H20C 109.5
O3 C21 H21A 109.5
O3 C21 H21B 109.5
H21A C21 H21B 109.5
O3 C21 H21C 109.5
H21A C21 H21C 109.5
H21B C21 H21C 109.5
C8' O1' H1' 116(3)
C13' O2' H2' 113(3)
C21' O3' H3' 116(3)
C2' C1' C10' 112.77(19)
C2' C1' H1'C 109.0
C10' C1' H1'C 109.0
C2' C1' H1'D 109.0
C10' C1' H1'D 109.0
H1'C C1' H1'D 107.8
C3' C2' C1' 111.04(19)
C3' C2' H2'C 109.4
C1' C2' H2'C 109.4
C3' C2' H2'D 109.4
C1' C2' H2'D 109.4
H2'C C2' H2'D 108.0
C2' C3' C4' 113.7(2)
C2' C3' H3'C 108.8
C4' C3' H3'C 108.8
C2' C3' H3'D 108.8
C4' C3' H3'D 108.8
H3'C C3' H3'D 107.7
C3' C4' C18' 107.01(19)
C3' C4' C19' 110.70(18)
C18' C4' C19' 107.6(2)
C3' C4' C5' 108.73(18)
C18' C4' C5' 108.96(18)
C19' C4' C5' 113.63(19)
C6' C5' C4' 113.84(18)
C6' C5' C10' 110.47(18)
C4' C5' C10' 117.57(17)
C6' C5' H5'B 104.5
C4' C5' H5'B 104.5
C10' C5' H5'B 104.5
C5' C6' C7' 110.36(18)
C5' C6' H6'C 109.6
C7' C6' H6'C 109.6
C5' C6' H6'D 109.6
C7' C6' H6'D 109.6
H6'C C6' H6'D 108.1
C8' C7' C6' 113.70(19)
C8' C7' H7'C 108.8
C6' C7' H7'C 108.8
C8' C7' H7'D 108.8
C6' C7' H7'D 108.8
H7'C C7' H7'D 107.7
O1' C8' C7' 103.63(18)
O1' C8' C17' 108.14(18)
C7' C8' C17' 111.31(19)
O1' C8' C9' 107.29(17)
C7' C8' C9' 109.75(18)
C17' C8' C9' 115.90(19)
C11' C9' C8' 112.55(18)
C11' C9' C10' 114.24(17)
C8' C9' C10' 114.75(17)
C11' C9' H9'B 104.6
C8' C9' H9'B 104.6
C10' C9' H9'B 104.6
C1' C10' C20' 108.17(18)
C1' C10' C5' 107.80(18)
C20' C10' C5' 114.18(18)
C1' C10' C9' 108.48(17)
C20' C10' C9' 111.51(18)
C5' C10' C9' 106.53(16)
C12' C11' C9' 111.79(19)
C12' C11' H11C 109.3
C9' C11' H11C 109.3
C12' C11' H11D 109.3
C9' C11' H11D 109.3
H11C C11' H11D 107.9
C11' C12' C13' 116.4(2)
C11' C12' H12C 108.2
C13' C12' H12C 108.2
C11' C12' H12D 108.2
C13' C12' H12D 108.2
H12C C12' H12D 107.3
O2' C13' C14' 112.2(2)
O2' C13' C12' 107.08(18)
C14' C13' C12' 107.3(2)
O2' C13' C16' 108.7(2)
C14' C13' C16' 109.4(2)
C12' C13' C16' 112.2(2)
C15' C14' C13' 126.5(3)
C15' C14' H14B 116.7
C13' C14' H14B 116.7
C14' C15' H15C 120.0
C14' C15' H15D 120.0
H15C C15' H15D 120.0
C13' C16' H16D 109.5
C13' C16' H16E 109.5
H16D C16' H16E 109.5
C13' C16' H16F 109.5
H16D C16' H16F 109.5
H16E C16' H16F 109.5
C8' C17' H17D 109.5
C8' C17' H17E 109.5
H17D C17' H17E 109.5
C8' C17' H17F 109.5
H17D C17' H17F 109.5
H17E C17' H17F 109.5
C4' C18' H18D 109.5
C4' C18' H18E 109.5
H18D C18' H18E 109.5
C4' C18' H18F 109.5
H18D C18' H18F 109.5
H18E C18' H18F 109.5
C4' C19' H19D 109.5
C4' C19' H19E 109.5
H19D C19' H19E 109.5
C4' C19' H19F 109.5
H19D C19' H19F 109.5
H19E C19' H19F 109.5
C10' C20' H20D 109.5
C10' C20' H20E 109.5
H20D C20' H20E 109.5
C10' C20' H20F 109.5
H20D C20' H20F 109.5
H20E C20' H20F 109.5
O3' C21' H21D 109.5
O3' C21' H21E 109.5
H21D C21' H21E 109.5
O3' C21' H21F 109.5
H21D C21' H21F 109.5
H21E C21' H21F 109.5

loop_
_geom_bond_atom_site_label_1
_geom_bond_atom_site_label_2
_geom_bond_distance
O1 C8 1.454(3)
O1 H1 0.87(4)
O2 C13 1.439(3)
O2 H2 0.81(5)
O3 C21 1.376(4)
O3 H3 0.88(4)
C1 C2 1.530(3)
C1 C10 1.551(3)
C1 H1A 0.9900
C1 H1B 0.9900
C2 C3 1.528(4)
C2 H2A 0.9900
C2 H2B 0.9900
C3 C4 1.542(4)
C3 H3A 0.9900
C3 H3B 0.9900
C4 C18 1.534(3)
C4 C19 1.538(3)
C4 C5 1.562(3)
C5 C6 1.535(3)
C5 C10 1.561(3)
C5 H5A 1.0000
C6 C7 1.526(3)
C6 H6A 0.9900
C6 H6B 0.9900
C7 C8 1.524(3)
C7 H7A 0.9900
C7 H7B 0.9900
C8 C17 1.524(4)
C8 C9 1.556(3)
C9 C11 1.547(3)
C9 C10 1.565(3)
C9 H9A 1.0000
C10 C20 1.546(3)
C11 C12 1.524(3)
C11 H11A 0.9900
C11 H11B 0.9900
C12 C13 1.539(3)
C12 H12A 0.9900
C12 H12B 0.9900
C13 C14 1.513(3)
C13 C16 1.525(3)
C14 C15 1.313(4)
C14 H14A 0.9500
C15 H15A 0.9500
C15 H15B 0.9500
C16 H16A 0.9800
C16 H16B 0.9800
C16 H16C 0.9800
C17 H17A 0.9800
C17 H17B 0.9800
C17 H17C 0.9800
C18 H18A 0.9800
C18 H18B 0.9800
C18 H18C 0.9800
C19 H19A 0.9800
C19 H19B 0.9800
C19 H19C 0.9800
C20 H20A 0.9800
C20 H20B 0.9800
C20 H20C 0.9800
C21 H21A 0.9800
C21 H21B 0.9800
C21 H21C 0.9800
O1' C8' 1.458(3)
O1' H1' 0.88(5)
O2' C13' 1.421(3)
O2' H2' 0.76(5)
O3' C21' 1.424(4)
O3' H3' 0.90(5)
C1' C2' 1.535(3)
C1' C10' 1.551(3)
C1' H1'C 0.9900
C1' H1'D 0.9900
C2' C3' 1.528(4)
C2' H2'C 0.9900
C2' H2'D 0.9900
C3' C4' 1.538(3)
C3' H3'C 0.9900
C3' H3'D 0.9900
C4' C18' 1.541(4)
C4' C19' 1.542(3)
C4' C5' 1.553(3)
C5' C6' 1.528(3)
C5' C10' 1.559(3)
C5' H5'B 1.0000
C6' C7' 1.531(3)
C6' H6'C 0.9900
C6' H6'D 0.9900
C7' C8' 1.519(3)
C7' H7'C 0.9900
C7' H7'D 0.9900
C8' C17' 1.529(3)
C8' C9' 1.557(3)
C9' C11' 1.550(3)
C9' C10' 1.568(3)
C9' H9'B 1.0000
C10' C20' 1.555(3)
C11' C12' 1.522(3)
C11' H11C 0.9900
C11' H11D 0.9900
C12' C13' 1.541(3)
C12' H12C 0.9900
C12' H12D 0.9900
C13' C14' 1.502(3)
C13' C16' 1.543(4)
C14' C15' 1.283(5)
C14' H14B 0.9500
C15' H15C 0.9500
C15' H15D 0.9500
C16' H16D 0.9800
C16' H16E 0.9800
C16' H16F 0.9800
C17' H17D 0.9800
C17' H17E 0.9800
C17' H17F 0.9800
C18' H18D 0.9800
C18' H18E 0.9800
C18' H18F 0.9800
C19' H19D 0.9800
C19' H19E 0.9800
C19' H19F 0.9800
C20' H20D 0.9800
C20' H20E 0.9800
C20' H20F 0.9800
C21' H21D 0.9800
C21' H21E 0.9800
C21' H21F 0.9800

loop_
_geom_hbond_atom_site_label_D
_geom_hbond_atom_site_label_H
_geom_hbond_atom_site_label_A
_geom_hbond_site_symmetry_A
_geom_hbond_distance_DH
_geom_hbond_distance_HA
_geom_hbond_distance_DA
_geom_hbond_angle_DHA
O1 H1 O2' . 0.87(4) 1.97(4) 2.816(2) 163(4)
O2 H2 O1' . 0.81(5) 1.96(5) 2.762(2) 167(4)
O3 H3 O2 . 0.88(4) 1.89(5) 2.744(3) 164(4)
O1' H1' O1 . 0.88(5) 1.87(5) 2.744(2) 170(4)
O2' H2' O3' 1_565 0.76(5) 2.08(5) 2.833(3) 169(5)
O3' H3' O3 . 0.90(5) 1.89(5) 2.753(3) 160(4)

loop_
_geom_torsion_atom_site_label_1
_geom_torsion_atom_site_label_2
_geom_torsion_atom_site_label_3
_geom_torsion_atom_site_label_4
_geom_torsion
C10 C1 C2 C3 -58.0(3)
C1 C2 C3 C4 56.6(3)
C2 C3 C4 C18 74.2(3)
C2 C3 C4 C19 -168.4(2)
C2 C3 C4 C5 -51.5(3)
C18 C4 C5 C6 58.4(3)
C19 C4 C5 C6 -62.2(3)
C3 C4 C5 C6 -178.2(2)
C18 C4 C5 C10 -72.1(3)
C19 C4 C5 C10 167.3(2)
C3 C4 C5 C10 51.3(3)
C10 C5 C6 C7 -61.2(2)
C4 C5 C6 C7 164.94(19)
C5 C6 C7 C8 56.9(3)
C6 C7 C8 O1 -163.9(2)
C6 C7 C8 C17 78.8(3)
C6 C7 C8 C9 -50.8(3)
O1 C8 C9 C11 -59.3(2)
C17 C8 C9 C11 58.7(3)
C7 C8 C9 C11 -174.42(19)
O1 C8 C9 C10 167.77(17)
C17 C8 C9 C10 -74.3(3)
C7 C8 C9 C10 52.6(2)
C2 C1 C10 C20 -70.2(2)
C2 C1 C10 C5 54.1(2)
C2 C1 C10 C9 168.48(18)
C6 C5 C10 C20 -64.1(2)
C4 C5 C10 C20 68.2(3)
C6 C5 C10 C1 175.24(18)
C4 C5 C10 C1 -52.5(2)
C6 C5 C10 C9 59.5(2)
C4 C5 C10 C9 -168.29(18)
C11 C9 C10 C20 -63.2(2)
C8 C9 C10 C20 68.4(2)
C11 C9 C10 C1 56.4(2)
C8 C9 C10 C1 -171.97(18)
C11 C9 C10 C5 171.39(18)
C8 C9 C10 C5 -57.0(2)
C8 C9 C11 C12 116.6(2)
C10 C9 C11 C12 -110.2(2)
C9 C11 C12 C13 -176.52(17)
C11 C12 C13 O2 58.1(2)
C11 C12 C13 C14 178.38(19)
C11 C12 C13 C16 -59.8(2)
O2 C13 C14 C15 9.7(4)
C16 C13 C14 C15 126.8(3)
C12 C13 C14 C15 -110.2(3)
C10' C1' C2' C3' -57.9(3)
C1' C2' C3' C4' 56.7(3)
C2' C3' C4' C18' -168.60(19)
C2' C3' C4' C19' 74.4(3)
C2' C3' C4' C5' -51.0(3)
C3' C4' C5' C6' -178.50(19)
C18' C4' C5' C6' -62.2(2)
C19' C4' C5' C6' 57.7(3)
C3' C4' C5' C10' 50.1(2)
C18' C4' C5' C10' 166.36(19)
C19' C4' C5' C10' -73.7(3)
C4' C5' C6' C7' 163.7(2)
C10' C5' C6' C7' -61.4(2)
C5' C6' C7' C8' 56.8(3)
C6' C7' C8' O1' -164.87(18)
C6' C7' C8' C17' 79.1(2)
C6' C7' C8' C9' -50.5(3)
O1' C8' C9' C11' -63.5(2)
C7' C8' C9' C11' -175.43(19)
C17' C8' C9' C11' 57.4(3)
O1' C8' C9' C10' 163.62(18)
C7' C8' C9' C10' 51.7(2)
C17' C8' C9' C10' -75.5(3)
C2' C1' C10' C20' -70.8(2)
C2' C1' C10' C5' 53.2(2)
C2' C1' C10' C9' 168.13(19)
C6' C5' C10' C1' 175.93(17)
C4' C5' C10' C1' -51.1(2)
C6' C5' C10' C20' -63.9(2)
C4' C5' C10' C20' 69.1(2)
C6' C5' C10' C9' 59.7(2)
C4' C5' C10' C9' -167.37(17)
C11' C9' C10' C1' 56.2(2)
C8' C9' C10' C1' -171.73(19)
C11' C9' C10' C20' -62.9(2)
C8' C9' C10' C20' 69.2(2)
C11' C9' C10' C5' 171.96(17)
C8' C9' C10' C5' -55.9(2)
C8' C9' C11' C12' 115.7(2)
C10' C9' C11' C12' -111.2(2)
C9' C11' C12' C13' -176.76(18)
C11' C12' C13' O2' 62.6(3)
C11' C12' C13' C14' -176.7(2)
C11' C12' C13' C16' -56.6(3)
O2' C13' C14' C15' 7.0(4)
C12' C13' C14' C15' -110.4(3)
C16' C13' C14' C15' 127.7(3)

_cod_database_fobs_code 2021971
